data_9017594
loop_
_publ_author_name
'Pekov, I. V.'
'Zubkova, N. V.'
'Zelenski, M. E.'
'Yapaskurt, V. O.'
'Polekhovsky, Y. S.'
'Fadeeva, O. A.'
'Pushcharovsky, D. Y.'

_publ_section_title
;
 Yaroshevskite, Cu9O2(VO4)4Cl2, a new mineral from the Tolbachik volcano,
 Kamchatka, Russia
;
_journal_name_full 'Mineralogical Magazine'
_journal_page_first 107
_journal_page_last 116
_journal_volume 77
_journal_year 2013
_chemical_compound_source 'Tolbachik volcano, Kamchatka, Russia'
_chemical_formula_sum 'Cl2 Cu9 O18 V4'
_chemical_name_mineral Yaroshevskite
_space_group_IT_number 2
_space_group_name_Hall '-P 1'
_space_group_name_H-M_alt 'P -1'
_symmetry_space_group_name_H-M 'P -1'
_cell_angle_alpha 105.338
_cell_angle_beta 96.113
_cell_angle_gamma 107.642
_cell_length_a 6.4344
_cell_length_b 8.3232
_cell_length_c 9.1726
_cell_formula_units_Z 1
_cell_volume 442.050
_database_code_amcsd 0019800
_exptl_crystal_density_diffrn 4.262
_cod_data_source_file inputs/fixed/downloads/18/18500.cif
_cod_data_source_block 18500
_cod_original_formula_sum 'Cu9 V4 O18 Cl2'
_cod_database_code 9017594

loop_
_space_group_symop_operation_xyz
x,y,z
-x,-y,-z

loop_
_atom_site_label
_atom_site_fract_x
_atom_site_fract_y
_atom_site_fract_z
_atom_site_U_iso_or_equiv
Cu(1) 0.14053 0.71747 0.02236 0.01450
Cu(2) 0.41589 0.54353 -0.35783 0.01830
Cu(3) 0.17080 0.83232 -0.31239 0.01620
Cu(4) 0.50000 0.00000 0.00000 0.01500
Cu(5) 0.00000 0.00000 0.00000 0.01600
Cu(6) 0.00000 0.00000 0.50000 0.02560
V(1) -0.11050 0.41590 -0.34993 0.01110
V(2) 0.32530 0.25190 -0.14950 0.01060
O(1) 0.39190 0.43950 -0.19250 0.01720
O(2) 0.13720 0.58910 -0.34000 0.01260
O(3) 0.33940 0.53650 -0.58330 0.01930
O(4) 0.08790 0.77990 -0.53880 0.01810
O(5) 0.10760 0.58330 0.16750 0.01890
O(6) -0.13010 0.76640 0.03470 0.01760
O(7) 0.19100 0.88650 -0.09600 0.01210
O(8) 0.45210 0.77630 0.05170 0.01590
O(9) 0.21090 0.07030 -0.31700 0.01880
Cl 0.65450 0.87170 -0.27960 0.03000

loop_
_cod_related_entry_id
_cod_related_entry_database
_cod_related_entry_code
1 AMCSD 0019800
